data_7228523
loop_
_publ_author_name
'Sykes, Nicole Margaret'
'Su, Hong'
'Weber, Edwin'
'Bourne, Susan A.'
'Nassimbeni, Luigi'

_publ_section_title
;
 Selectivity of Aliphatic Alcohols by Host-Guest Chemistry
;
_journal_name_full CrystEngComm
_journal_paper_doi 10.1039/C7CE00736A
_journal_year 2017
_chemical_formula_moiety 'C28 H18 O2, C5 H12 O1, C5 H12 O1'
_chemical_formula_sum 'C38 H42 O4'
_chemical_formula_weight 562.72
_chemical_name_systematic
; 
9,9'-(ethyne-1,2-diyl)-bis(fluoren-9-ol) bis (3-methyl2-butanol) Clathrate  
;
_space_group_IT_number 2
_symmetry_cell_setting triclinic
_symmetry_space_group_name_Hall '-P 1'
_symmetry_space_group_name_H-M 'P -1'
_atom_sites_solution_hydrogens geom
_atom_sites_solution_primary direct
_atom_sites_solution_secondary difmap
_audit_creation_method SHELXL-97
_audit_update_record
;
2017-03-25 deposited with the CCDC.
2017-06-19 downloaded from the CCDC.
;
_cell_angle_alpha 63.18(3)
_cell_angle_beta 86.27(3)
_cell_angle_gamma 83.31(3)
_cell_formula_units_Z 2
_cell_length_a 9.869(2)
_cell_length_b 13.153(3)
_cell_length_c 14.186(3)
_cell_measurement_reflns_used 8069
_cell_measurement_temperature 133(2)
_cell_measurement_theta_max 28.30
_cell_measurement_theta_min 1.61
_cell_volume 1632.0(7)
_computing_cell_refinement 'SAINT-Plus (Bruker, 2004)'
_computing_data_collection 'APEX2 (Bruker, 2005)'
_computing_data_reduction 'SAINT-Plus and XPREP (Bruker 2004)'
_computing_molecular_graphics 'X-seed (Barbour, 1999)'
_computing_publication_material 'SHELXL-97 (Sheldrick, 1997)'
_computing_structure_refinement 'SHELXL-97 (Sheldrick, 1997)'
_computing_structure_solution 'SHELXS-97 (Sheldrick, 1990)'
_diffrn_ambient_temperature 133(2)
_diffrn_measured_fraction_theta_full 0.996
_diffrn_measured_fraction_theta_max 0.996
_diffrn_measurement_device_type 'Bruker Kappa Duo Apex II diffractometer'
_diffrn_measurement_method '1.2\% \f scans and \w scans'
_diffrn_radiation_monochromator graphite
_diffrn_radiation_source 'fine-focus sealed tube'
_diffrn_radiation_type MoK\a
_diffrn_radiation_wavelength 0.71073
_diffrn_reflns_av_R_equivalents 0.0379
_diffrn_reflns_av_sigmaI/netI 0.0271
_diffrn_reflns_limit_h_max 13
_diffrn_reflns_limit_h_min -13
_diffrn_reflns_limit_k_max 17
_diffrn_reflns_limit_k_min -17
_diffrn_reflns_limit_l_max 18
_diffrn_reflns_limit_l_min -18
_diffrn_reflns_number 36160
_diffrn_reflns_theta_full 28.30
_diffrn_reflns_theta_max 28.30
_diffrn_reflns_theta_min 1.61
_exptl_absorpt_coefficient_mu 0.073
_exptl_absorpt_correction_T_max 0.9885
_exptl_absorpt_correction_T_min 0.9813
_exptl_absorpt_correction_type multi-scan
_exptl_absorpt_process_details '(SADABS; Sheldrick, 1996)'
_exptl_crystal_colour colourless
_exptl_crystal_density_diffrn 1.145
_exptl_crystal_density_method 'not measured'
_exptl_crystal_description block
_exptl_crystal_F_000 604
_exptl_crystal_size_max 0.26
_exptl_crystal_size_mid 0.25
_exptl_crystal_size_min 0.16
_refine_diff_density_max 0.318
_refine_diff_density_min -0.223
_refine_diff_density_rms 0.038
_refine_ls_extinction_method none
_refine_ls_goodness_of_fit_ref 1.030
_refine_ls_hydrogen_treatment mixed
_refine_ls_matrix_type full
_refine_ls_number_parameters 584
_refine_ls_number_reflns 8069
_refine_ls_number_restraints 535
_refine_ls_restrained_S_all 1.044
_refine_ls_R_factor_all 0.0600
_refine_ls_R_factor_gt 0.0488
_refine_ls_shift/su_max 0.000
_refine_ls_shift/su_mean 0.000
_refine_ls_structure_factor_coef Fsqd
_refine_ls_weighting_details 'calc w=1/[\s^2^(Fo^2^)+(0.0642P)^2^+0.4536P] where P=(Fo^2^+2Fc^2^)/3'
_refine_ls_weighting_scheme calc
_refine_ls_wR_factor_gt 0.1243
_refine_ls_wR_factor_ref 0.1332
_reflns_number_gt 6643
_reflns_number_total 8069
_reflns_threshold_expression >2sigma(I)
_cod_data_source_file c7ce00736a2.cif
_cod_data_source_block H_2_3MBUT
_cod_depositor_comments
;
The following automatic conversions were performed:

'_symmetry_cell_setting' value 'Triclinic' changed to 'triclinic'
according to
/home/data/users/saulius/crontab/automatic-downloads/rss-feeds/RSC/lib/dictionaries/cif_core.dic
dictionary named 'cif_core.dic' version 2.4.2 from 2011-04-26.

Automatic conversion script
Id: cif_fix_values 4973 2017-02-22 13:04:09Z antanas 
;
_cod_original_cell_volume 1632.1(6)
_cod_original_sg_symbol_H-M P-1
_cod_database_code 7228523

loop_
_symmetry_equiv_pos_as_xyz
'x, y, z'
'-x, -y, -z'

loop_
_atom_site_label
_atom_site_type_symbol
_atom_site_fract_x
_atom_site_fract_y
_atom_site_fract_z
_atom_site_U_iso_or_equiv
_atom_site_adp_type
_atom_site_occupancy
_atom_site_symmetry_multiplicity
_atom_site_calc_flag
_atom_site_refinement_flags
_atom_site_disorder_assembly
_atom_site_disorder_group
O1 O 0.8660(2) 0.42600(18) 0.45777(17) 0.0322(4) Uani 0.704(3) 1 d PDU A 1
O1A O 0.9025(9) 0.4517(8) 0.4211(7) 0.086(2) Uani 0.296(3) 1 d PDU A 2
H1 H 0.862(2) 0.5051(9) 0.4480(18) 0.118(10) Uiso 1 1 d D . .
O2 O 0.6455(10) 1.0441(7) 0.0614(7) 0.048(2) Uani 0.352(3) 1 d PDU B 1
H2B H 0.597(3) 1.092(3) -0.0044(9) 0.094(16) Uiso 0.50 1 d PD . .
H2A H 0.597(4) 0.9758(13) 0.099(4) 0.106(18) Uiso 0.50 1 d PD . .
O2A O 0.6569(10) 1.0297(9) 0.0477(8) 0.046(2) Uani 0.328(3) 1 d PDU C 2
O2B O 0.5966(9) 1.0585(9) 0.0730(8) 0.073(3) Uani 0.321(3) 1 d PDU D 3
O13 O 0.89232(9) 0.63733(7) 0.44627(7) 0.0322(2) Uani 1 1 d D . .
O16 O 0.51169(9) 0.85274(7) 0.11600(7) 0.03025(19) Uani 1 1 d D . .
H13 H 0.9766(12) 0.6327(18) 0.4808(15) 0.074(6) Uiso 1 1 d D . .
H16B H 0.473(3) 0.864(3) 0.0501(15) 0.052(9) Uiso 0.50 1 d PD . .
H16A H 0.570(3) 0.915(2) 0.094(3) 0.070(12) Uiso 0.50 1 d PD . .
C1 C 0.97446(11) 0.82295(10) 0.32372(9) 0.0252(2) Uani 1 1 d . . .
C2 C 1.07798(13) 0.80359(12) 0.26147(11) 0.0360(3) Uani 1 1 d . . .
H2 H 1.0784 0.7424 0.2432 0.043 Uiso 1 1 calc R . .
C3 C 1.18181(13) 0.87656(14) 0.22626(11) 0.0416(3) Uani 1 1 d . . .
H3 H 1.2544 0.8644 0.1840 0.050 Uiso 1 1 calc R . .
C4 C 1.18033(13) 0.96650(13) 0.25214(11) 0.0387(3) Uani 1 1 d . . .
H4 H 1.2516 1.0154 0.2269 0.046 Uiso 1 1 calc R . .
C5 C 1.07612(12) 0.98630(11) 0.31453(10) 0.0317(3) Uani 1 1 d . . .
H5 H 1.0752 1.0482 0.3319 0.038 Uiso 1 1 calc R . .
C6 C 0.97307(11) 0.91299(10) 0.35087(8) 0.0246(2) Uani 1 1 d . . .
C7 C 0.85283(11) 0.91055(10) 0.41873(8) 0.0243(2) Uani 1 1 d . . .
C8 C 0.80792(13) 0.97816(11) 0.46888(10) 0.0323(3) Uani 1 1 d . . .
H8 H 0.8567 1.0398 0.4608 0.039 Uiso 1 1 calc R . .
C9 C 0.68989(14) 0.95363(13) 0.53128(11) 0.0393(3) Uani 1 1 d . . .
H9 H 0.6587 0.9984 0.5669 0.047 Uiso 1 1 calc R . .
C10 C 0.61726(13) 0.86479(13) 0.54211(11) 0.0390(3) Uani 1 1 d . . .
H10 H 0.5365 0.8499 0.5845 0.047 Uiso 1 1 calc R . .
C11 C 0.66126(12) 0.79698(11) 0.49158(9) 0.0310(3) Uani 1 1 d . . .
H11 H 0.6110 0.7367 0.4983 0.037 Uiso 1 1 calc R . .
C12 C 0.77978(11) 0.81983(9) 0.43157(8) 0.0235(2) Uani 1 1 d . . .
C13 C 0.85219(11) 0.75405(9) 0.37421(8) 0.0235(2) Uani 1 1 d . . .
C14 C 0.76279(11) 0.75157(9) 0.29608(9) 0.0239(2) Uani 1 1 d . . .
C15 C 0.68763(11) 0.74735(9) 0.23567(9) 0.0237(2) Uani 1 1 d . . .
C16 C 0.59309(11) 0.74491(9) 0.16023(8) 0.0234(2) Uani 1 1 d . . .
C17 C 0.66853(12) 0.71535(10) 0.07676(9) 0.0265(2) Uani 1 1 d . . .
C18 C 0.76584(14) 0.77357(12) 0.00407(10) 0.0367(3) Uani 1 1 d . . .
H18 H 0.7946 0.8415 0.0009 0.044 Uiso 1 1 calc R . .
C19 C 0.82083(16) 0.72946(15) -0.06471(11) 0.0485(4) Uani 1 1 d . . .
H19 H 0.8877 0.7681 -0.1158 0.058 Uiso 1 1 calc R . .
C20 C 0.77884(18) 0.62980(15) -0.05923(12) 0.0523(4) Uani 1 1 d . . .
H20 H 0.8179 0.6010 -0.1065 0.063 Uiso 1 1 calc R . .
C21 C 0.68122(17) 0.57155(13) 0.01366(11) 0.0440(3) Uani 1 1 d . . .
H21 H 0.6530 0.5034 0.0169 0.053 Uiso 1 1 calc R . .
C22 C 0.62546(13) 0.61514(10) 0.08198(9) 0.0305(3) Uani 1 1 d . . .
C23 C 0.52193(13) 0.57316(10) 0.16631(9) 0.0308(3) Uani 1 1 d . . .
C24 C 0.44621(16) 0.47895(12) 0.20121(12) 0.0441(4) Uani 1 1 d . . .
H24 H 0.4587 0.4282 0.1697 0.053 Uiso 1 1 calc R . .
C25 C 0.35247(16) 0.46135(14) 0.28294(13) 0.0525(4) Uani 1 1 d . . .
H25 H 0.2991 0.3985 0.3066 0.063 Uiso 1 1 calc R . .
C26 C 0.33504(15) 0.53294(15) 0.33054(12) 0.0508(4) Uani 1 1 d . . .
H26 H 0.2709 0.5183 0.3870 0.061 Uiso 1 1 calc R . .
C27 C 0.41080(13) 0.62705(12) 0.29666(10) 0.0377(3) Uani 1 1 d . . .
H27 H 0.3996 0.6763 0.3297 0.045 Uiso 1 1 calc R . .
C28 C 0.50259(11) 0.64648(10) 0.21367(9) 0.0269(2) Uani 1 1 d . . .
C29 C 0.7180(6) 0.2989(6) 0.4449(6) 0.0516(10) Uani 0.704(3) 1 d PU A 1
H29A H 0.6425 0.3140 0.4867 0.077 Uiso 0.704(3) 1 calc PR A 1
H29B H 0.7832 0.2376 0.4922 0.077 Uiso 0.704(3) 1 calc PR A 1
H29C H 0.6823 0.2755 0.3956 0.077 Uiso 0.704(3) 1 calc PR A 1
C30 C 0.7923(2) 0.41150(18) 0.38066(17) 0.0357(5) Uani 0.704(3) 1 d PU A 1
H30 H 0.7215 0.4780 0.3484 0.043 Uiso 0.704(3) 1 calc PR A 1
C31 C 0.8853(2) 0.40559(17) 0.29325(16) 0.0359(5) Uani 0.704(3) 1 d PU A 1
H31 H 0.8258 0.4027 0.2403 0.043 Uiso 0.704(3) 1 calc PR A 1
C32 C 0.9586(4) 0.5163(3) 0.2360(3) 0.0418(7) Uani 0.704(3) 1 d PU A 1
H32A H 1.0209 0.5205 0.2848 0.063 Uiso 0.704(3) 1 calc PR A 1
H32B H 0.8907 0.5832 0.2118 0.063 Uiso 0.704(3) 1 calc PR A 1
H32C H 1.0104 0.5152 0.1751 0.063 Uiso 0.704(3) 1 calc PR A 1
C33 C 0.9870(2) 0.29805(17) 0.33162(17) 0.0424(5) Uani 0.704(3) 1 d PU A 1
H33A H 0.9370 0.2298 0.3622 0.064 Uiso 0.704(3) 1 calc PR A 1
H33B H 1.0457 0.2969 0.3853 0.064 Uiso 0.704(3) 1 calc PR A 1
H33C H 1.0432 0.2987 0.2719 0.064 Uiso 0.704(3) 1 calc PR A 1
C34 C 0.9720(14) 0.4819(10) 0.2516(12) 0.084(3) Uani 0.296(3) 1 d PDU A 2
H34A H 1.0515 0.4254 0.2788 0.127 Uiso 0.296(3) 1 calc PR A 2
H34B H 0.9961 0.5572 0.2390 0.127 Uiso 0.296(3) 1 calc PR A 2
H34C H 0.9437 0.4853 0.1852 0.127 Uiso 0.296(3) 1 calc PR A 2
C35 C 0.8580(5) 0.4479(5) 0.3302(5) 0.0454(12) Uani 0.296(3) 1 d PDU A 2
H35 H 0.7733 0.5008 0.3018 0.054 Uiso 0.296(3) 1 calc PR A 2
C36 C 0.8313(6) 0.3239(5) 0.3657(5) 0.0561(13) Uani 0.296(3) 1 d PDU A 2
H36 H 0.9084 0.2702 0.4091 0.067 Uiso 0.296(3) 1 calc PR A 2
C37 C 0.8097(10) 0.3045(7) 0.2716(6) 0.090(3) Uani 0.296(3) 1 d PDU A 2
H37A H 0.8894 0.3246 0.2242 0.135 Uiso 0.296(3) 1 calc PR A 2
H37B H 0.7284 0.3525 0.2340 0.135 Uiso 0.296(3) 1 calc PR A 2
H37C H 0.7971 0.2238 0.2951 0.135 Uiso 0.296(3) 1 calc PR A 2
C38 C 0.7027(18) 0.314(2) 0.4330(17) 0.083(4) Uani 0.296(3) 1 d PDU A 2
H38A H 0.6941 0.2332 0.4811 0.124 Uiso 0.296(3) 1 calc PR A 2
H38B H 0.6230 0.3459 0.3871 0.124 Uiso 0.296(3) 1 calc PR A 2
H38C H 0.7080 0.3564 0.4741 0.124 Uiso 0.296(3) 1 calc PR A 2
C39 C 0.5596(13) 1.0641(11) 0.2171(10) 0.050(2) Uani 0.352(3) 1 d PDU B 1
H39A H 0.4809 1.1174 0.1808 0.075 Uiso 0.352(3) 1 calc PR B 1
H39B H 0.5899 1.0823 0.2717 0.075 Uiso 0.352(3) 1 calc PR B 1
H39C H 0.5336 0.9856 0.2500 0.075 Uiso 0.352(3) 1 calc PR B 1
C40 C 0.6753(18) 1.0748(14) 0.1376(12) 0.0414(18) Uani 0.352(3) 1 d PDU B 1
H40 H 0.7549 1.0218 0.1777 0.050 Uiso 0.352(3) 1 calc PR B 1
C41 C 0.7216(6) 1.2001(5) 0.0842(4) 0.0460(11) Uani 0.352(3) 1 d PDU B 1
H41 H 0.6418 1.2548 0.0465 0.055 Uiso 0.352(3) 1 calc PR B 1
C42 C 0.7721(9) 1.2355(8) 0.1618(8) 0.0502(17) Uani 0.352(3) 1 d PDU B 1
H42A H 0.6948 1.2487 0.2033 0.075 Uiso 0.352(3) 1 calc PR B 1
H42B H 0.8167 1.3061 0.1234 0.075 Uiso 0.352(3) 1 calc PR B 1
H42C H 0.8376 1.1747 0.2092 0.075 Uiso 0.352(3) 1 calc PR B 1
C43 C 0.8321(10) 1.2059(9) 0.0036(6) 0.083(2) Uani 0.352(3) 1 d PDU B 1
H43A H 0.8592 1.2840 -0.0331 0.124 Uiso 0.352(3) 1 calc PR B 1
H43B H 0.7976 1.1847 -0.0477 0.124 Uiso 0.352(3) 1 calc PR B 1
H43C H 0.9113 1.1527 0.0393 0.124 Uiso 0.352(3) 1 calc PR B 1
C44 C 0.8690(8) 1.1358(9) 0.0287(6) 0.068(2) Uani 0.328(3) 1 d PDU C 2
H44A H 0.9072 1.0920 -0.0090 0.102 Uiso 0.328(3) 1 calc PR C 2
H44B H 0.9389 1.1375 0.0738 0.102 Uiso 0.328(3) 1 calc PR C 2
H44C H 0.8388 1.2142 -0.0225 0.102 Uiso 0.328(3) 1 calc PR C 2
C45 C 0.7431(5) 1.0772(5) 0.0993(4) 0.0388(10) Uani 0.328(3) 1 d PDU C 2
H45 H 0.7798 1.0119 0.1658 0.047 Uiso 0.328(3) 1 calc PR C 2
C46 C 0.6485(5) 1.1605(5) 0.1307(4) 0.0445(11) Uani 0.328(3) 1 d PDU C 2
H46 H 0.6015 1.2215 0.0663 0.053 Uiso 0.328(3) 1 calc PR C 2
C47 C 0.7250(10) 1.2160(9) 0.1810(9) 0.061(2) Uani 0.328(3) 1 d PU C 2
H47A H 0.6597 1.2580 0.2091 0.092 Uiso 0.328(3) 1 calc PR C 2
H47B H 0.7842 1.2692 0.1280 0.092 Uiso 0.328(3) 1 calc PR C 2
H47C H 0.7807 1.1569 0.2387 0.092 Uiso 0.328(3) 1 calc PR C 2
C48 C 0.5421(15) 1.0906(11) 0.2083(13) 0.053(3) Uani 0.328(3) 1 d PDU C 2
H48A H 0.5846 1.0414 0.2768 0.080 Uiso 0.328(3) 1 calc PR C 2
H48B H 0.5052 1.0431 0.1812 0.080 Uiso 0.328(3) 1 calc PR C 2
H48C H 0.4681 1.1424 0.2170 0.080 Uiso 0.328(3) 1 calc PR C 2
C49 C 0.5510(13) 1.1403(10) 0.1946(10) 0.091(3) Uani 0.321(3) 1 d PU D 3
H49A H 0.5040 1.2058 0.1359 0.137 Uiso 0.321(3) 1 calc PR D 3
H49B H 0.5929 1.1669 0.2392 0.137 Uiso 0.321(3) 1 calc PR D 3
H49C H 0.4850 1.0862 0.2368 0.137 Uiso 0.321(3) 1 calc PR D 3
C50 C 0.666(2) 1.0783(17) 0.1490(14) 0.0444(18) Uani 0.321(3) 1 d PU D 3
H50 H 0.7001 1.0029 0.2076 0.053 Uiso 0.321(3) 1 calc PR D 3
C51 C 0.7798(6) 1.1411(6) 0.0981(4) 0.0483(11) Uani 0.321(3) 1 d PDU D 3
H51 H 0.8277 1.1504 0.1534 0.058 Uiso 0.321(3) 1 calc PR D 3
C52 C 0.8812(9) 1.0665(8) 0.0600(6) 0.077(2) Uani 0.321(3) 1 d PDU D 3
H52A H 0.8951 0.9885 0.1172 0.116 Uiso 0.321(3) 1 calc PR D 3
H52B H 0.9687 1.0996 0.0403 0.116 Uiso 0.321(3) 1 calc PR D 3
H52C H 0.8434 1.0646 -0.0013 0.116 Uiso 0.321(3) 1 calc PR D 3
C53 C 0.7434(8) 1.2586(5) 0.0123(6) 0.0670(19) Uani 0.321(3) 1 d PDU D 3
H53A H 0.6993 1.2532 -0.0450 0.100 Uiso 0.321(3) 1 calc PR D 3
H53B H 0.8263 1.2977 -0.0149 0.100 Uiso 0.321(3) 1 calc PR D 3
H53C H 0.6806 1.3021 0.0404 0.100 Uiso 0.321(3) 1 calc PR D 3

loop_
_atom_site_aniso_label
_atom_site_aniso_U_11
_atom_site_aniso_U_22
_atom_site_aniso_U_33
_atom_site_aniso_U_23
_atom_site_aniso_U_13
_atom_site_aniso_U_12
O1 0.0344(8) 0.0314(8) 0.0392(9) -0.0231(7) -0.0173(7) 0.0059(6)
O1A 0.091(5) 0.091(5) 0.102(5) -0.069(4) -0.069(4) 0.036(4)
O2 0.056(4) 0.055(4) 0.042(3) -0.025(3) -0.026(3) -0.012(3)
O2A 0.059(4) 0.048(3) 0.042(3) -0.025(2) -0.029(2) -0.006(2)
O2B 0.107(6) 0.046(3) 0.061(4) -0.011(2) -0.056(4) -0.017(4)
O13 0.0348(5) 0.0237(4) 0.0363(5) -0.0107(4) -0.0165(4) 0.0012(3)
O16 0.0334(4) 0.0276(4) 0.0289(4) -0.0120(4) -0.0116(3) 0.0041(3)
C1 0.0215(5) 0.0296(6) 0.0258(5) -0.0132(4) -0.0061(4) -0.0007(4)
C2 0.0291(6) 0.0459(7) 0.0399(7) -0.0262(6) -0.0004(5) -0.0001(5)
C3 0.0265(6) 0.0582(9) 0.0415(7) -0.0244(7) 0.0048(5) -0.0033(6)
C4 0.0269(6) 0.0479(8) 0.0377(7) -0.0141(6) -0.0002(5) -0.0113(5)
C5 0.0305(6) 0.0331(6) 0.0315(6) -0.0128(5) -0.0048(5) -0.0081(5)
C6 0.0239(5) 0.0268(5) 0.0231(5) -0.0106(4) -0.0062(4) -0.0016(4)
C7 0.0247(5) 0.0260(5) 0.0230(5) -0.0114(4) -0.0054(4) -0.0015(4)
C8 0.0345(6) 0.0343(6) 0.0354(6) -0.0215(5) -0.0037(5) -0.0036(5)
C9 0.0384(7) 0.0504(8) 0.0408(7) -0.0318(6) 0.0005(6) 0.0002(6)
C10 0.0314(6) 0.0541(8) 0.0368(7) -0.0252(6) 0.0058(5) -0.0060(6)
C11 0.0279(6) 0.0370(6) 0.0299(6) -0.0155(5) -0.0006(5) -0.0076(5)
C12 0.0243(5) 0.0257(5) 0.0214(5) -0.0109(4) -0.0062(4) -0.0010(4)
C13 0.0241(5) 0.0231(5) 0.0245(5) -0.0115(4) -0.0072(4) 0.0001(4)
C14 0.0246(5) 0.0234(5) 0.0251(5) -0.0119(4) -0.0041(4) -0.0003(4)
C15 0.0240(5) 0.0234(5) 0.0246(5) -0.0115(4) -0.0030(4) -0.0013(4)
C16 0.0245(5) 0.0240(5) 0.0222(5) -0.0104(4) -0.0055(4) -0.0021(4)
C17 0.0290(6) 0.0298(6) 0.0219(5) -0.0123(4) -0.0054(4) -0.0020(4)
C18 0.0395(7) 0.0419(7) 0.0300(6) -0.0163(5) 0.0031(5) -0.0098(6)
C19 0.0498(8) 0.0627(10) 0.0334(7) -0.0229(7) 0.0093(6) -0.0062(7)
C20 0.0666(10) 0.0608(10) 0.0396(8) -0.0343(8) 0.0008(7) 0.0055(8)
C21 0.0623(9) 0.0402(7) 0.0384(7) -0.0254(6) -0.0088(6) 0.0000(7)
C22 0.0383(6) 0.0286(6) 0.0273(6) -0.0142(5) -0.0106(5) -0.0005(5)
C23 0.0347(6) 0.0279(6) 0.0284(6) -0.0094(5) -0.0121(5) -0.0055(5)
C24 0.0536(8) 0.0318(7) 0.0447(8) -0.0107(6) -0.0189(7) -0.0130(6)
C25 0.0479(8) 0.0444(8) 0.0499(9) -0.0016(7) -0.0114(7) -0.0242(7)
C26 0.0354(7) 0.0581(10) 0.0426(8) -0.0054(7) 0.0013(6) -0.0170(7)
C27 0.0302(6) 0.0438(7) 0.0331(6) -0.0113(6) -0.0012(5) -0.0055(5)
C28 0.0237(5) 0.0283(6) 0.0256(5) -0.0081(4) -0.0078(4) -0.0037(4)
C29 0.0403(15) 0.069(3) 0.059(2) -0.037(2) 0.0008(15) -0.0186(16)
C30 0.0300(9) 0.0446(11) 0.0418(10) -0.0270(9) -0.0121(8) 0.0013(8)
C31 0.0401(10) 0.0357(10) 0.0370(9) -0.0208(8) -0.0073(8) 0.0000(8)
C32 0.0383(13) 0.0337(16) 0.0536(14) -0.0210(12) 0.0014(11) 0.0007(11)
C33 0.0510(12) 0.0354(10) 0.0408(10) -0.0198(8) -0.0044(9) 0.0098(8)
C34 0.071(6) 0.062(7) 0.122(7) -0.044(5) 0.012(5) -0.008(5)
C35 0.033(2) 0.061(3) 0.060(3) -0.043(2) -0.019(2) 0.009(2)
C36 0.043(2) 0.059(3) 0.079(3) -0.041(2) -0.012(2) 0.000(2)
C37 0.127(7) 0.082(5) 0.086(5) -0.062(4) -0.046(5) 0.020(5)
C38 0.074(7) 0.087(8) 0.064(6) -0.012(5) -0.006(5) -0.014(5)
C39 0.041(4) 0.057(5) 0.056(3) -0.029(4) -0.006(3) 0.003(3)
C40 0.049(3) 0.045(3) 0.031(3) -0.015(2) -0.010(3) -0.012(2)
C41 0.052(2) 0.039(2) 0.045(2) -0.0113(19) -0.0170(19) -0.0190(19)
C42 0.059(4) 0.039(3) 0.062(4) -0.028(3) -0.019(3) -0.008(3)
C43 0.093(5) 0.107(6) 0.051(3) -0.029(4) 0.014(3) -0.056(5)
C44 0.056(4) 0.096(6) 0.051(4) -0.031(5) 0.016(3) -0.026(4)
C45 0.031(2) 0.062(2) 0.036(2) -0.0297(18) -0.0025(16) -0.0135(18)
C46 0.051(2) 0.044(2) 0.040(2) -0.0197(18) -0.0106(18) -0.0035(19)
C47 0.080(6) 0.049(4) 0.062(4) -0.031(4) -0.024(4) 0.001(4)
C48 0.046(4) 0.050(6) 0.063(5) -0.028(5) 0.019(4) -0.002(4)
C49 0.076(5) 0.098(7) 0.075(5) -0.022(5) 0.008(4) 0.006(6)
C50 0.053(3) 0.047(3) 0.035(3) -0.015(2) -0.024(3) -0.010(3)
C51 0.055(3) 0.053(3) 0.043(2) -0.023(2) -0.0136(19) -0.008(2)
C52 0.081(4) 0.102(5) 0.042(3) -0.031(4) -0.021(3) 0.027(4)
C53 0.082(4) 0.036(3) 0.066(4) -0.002(3) -0.029(3) -0.018(3)

loop_
_atom_type_symbol
_atom_type_description
_atom_type_scat_dispersion_real
_atom_type_scat_dispersion_imag
_atom_type_scat_source
C C 0.0033 0.0016 'International Tables Vol C Tables 4.2.6.8 and 6.1.1.4'
H H 0.0000 0.0000 'International Tables Vol C Tables 4.2.6.8 and 6.1.1.4'
O O 0.0106 0.0060 'International Tables Vol C Tables 4.2.6.8 and 6.1.1.4'

loop_
_geom_angle_atom_site_label_1
_geom_angle_atom_site_label_2
_geom_angle_atom_site_label_3
_geom_angle
C2 C1 C6 121.24(11)
C2 C1 C13 128.21(11)
C6 C1 C13 110.53(10)
C1 C2 C3 118.11(13)
C4 C3 C2 120.89(12)
C3 C4 C5 121.09(12)
C4 C5 C6 118.27(12)
C5 C6 C1 120.39(11)
C5 C6 C7 130.83(11)
C1 C6 C7 108.78(10)
C8 C7 C12 119.99(11)
C8 C7 C6 131.44(11)
C12 C7 C6 108.56(10)
C7 C8 C9 118.62(12)
C10 C9 C8 120.91(12)
C9 C10 C11 120.81(12)
C12 C11 C10 118.24(12)
C11 C12 C7 121.42(11)
C11 C12 C13 127.90(10)
C7 C12 C13 110.65(10)
O13 C13 C14 106.80(9)
O13 C13 C12 111.49(9)
C14 C13 C12 111.49(9)
O13 C13 C1 112.60(9)
C14 C13 C1 113.11(9)
C12 C13 C1 101.44(9)
C15 C14 C13 177.75(12)
C14 C15 C16 178.64(12)
O16 C16 C15 107.69(9)
O16 C16 C17 113.22(9)
C15 C16 C17 112.06(9)
O16 C16 C28 110.64(9)
C15 C16 C28 111.73(9)
C17 C16 C28 101.51(9)
C18 C17 C22 121.43(12)
C18 C17 C16 128.36(11)
C22 C17 C16 110.21(10)
C17 C18 C19 117.92(13)
C20 C19 C18 120.72(14)
C21 C20 C19 121.30(14)
C20 C21 C22 118.37(14)
C21 C22 C17 120.26(13)
C21 C22 C23 130.81(12)
C17 C22 C23 108.93(11)
C28 C23 C24 120.04(13)
C28 C23 C22 108.73(10)
C24 C23 C22 131.23(13)
C25 C24 C23 118.35(14)
C26 C25 C24 121.47(13)
C25 C26 C27 120.65(14)
C28 C27 C26 118.19(14)
C27 C28 C23 121.28(12)
C27 C28 C16 128.10(12)
C23 C28 C16 110.61(10)
O1 C30 C31 112.15(18)
O1 C30 C29 105.8(3)
C31 C30 C29 112.7(2)
C30 C31 C33 113.25(17)
C30 C31 C32 110.2(2)
C33 C31 C32 111.7(2)
O1A C35 C34 106.4(8)
O1A C35 C36 105.6(6)
C34 C35 C36 111.6(7)
C37 C36 C38 112.3(9)
C37 C36 C35 110.2(6)
C38 C36 C35 102.0(10)
O2 C40 C39 113.8(13)
O2 C40 C41 110.0(10)
C39 C40 C41 110.9(12)
C42 C41 C43 110.0(5)
C42 C41 C40 113.5(8)
C43 C41 C40 108.0(8)
O2A C45 C46 108.0(6)
O2A C45 C44 113.4(6)
C46 C45 C44 112.2(6)
C47 C46 C48 109.7(9)
C47 C46 C45 112.7(6)
C48 C46 C45 107.0(7)
C51 C50 O2B 109.0(11)
C51 C50 C49 116.0(14)
O2B C50 C49 104.5(14)
C50 C51 C53 114.7(10)
C50 C51 C52 108.3(10)
C53 C51 C52 112.7(6)

loop_
_geom_bond_atom_site_label_1
_geom_bond_atom_site_label_2
_geom_bond_distance
O1 C30 1.444(3)
O1A C35 1.413(9)
O2 C40 1.37(2)
O2A C45 1.506(11)
O2B C50 1.45(2)
O13 C13 1.4330(15)
O16 C16 1.4309(15)
C1 C2 1.3833(17)
C1 C6 1.3992(16)
C1 C13 1.5320(16)
C2 C3 1.397(2)
C3 C4 1.386(2)
C4 C5 1.3914(19)
C5 C6 1.3934(16)
C6 C7 1.4725(16)
C7 C8 1.3898(17)
C7 C12 1.4014(16)
C8 C9 1.3930(19)
C9 C10 1.386(2)
C10 C11 1.3943(19)
C11 C12 1.3801(16)
C12 C13 1.5288(16)
C13 C14 1.4745(15)
C14 C15 1.1929(16)
C15 C16 1.4781(15)
C16 C17 1.5300(16)
C16 C28 1.5311(16)
C17 C18 1.3792(18)
C17 C22 1.4007(17)
C18 C19 1.397(2)
C19 C20 1.388(2)
C20 C21 1.383(2)
C21 C22 1.3891(19)
C22 C23 1.4685(19)
C23 C28 1.3940(18)
C23 C24 1.3975(18)
C24 C25 1.386(2)
C25 C26 1.376(3)
C26 C27 1.398(2)
C27 C28 1.3842(18)
C29 C30 1.584(7)
C30 C31 1.520(3)
C31 C33 1.533(3)
C31 C32 1.551(4)
C34 C35 1.488(13)
C35 C36 1.526(9)
C36 C37 1.500(8)
C36 C38 1.519(15)
C39 C40 1.525(15)
C40 C41 1.581(15)
C41 C42 1.505(9)
C41 C43 1.511(9)
C44 C45 1.583(8)
C45 C46 1.556(7)
C46 C47 1.510(10)
C46 C48 1.524(12)
C49 C50 1.59(2)
C50 C51 1.426(17)
C51 C53 1.494(7)
C51 C52 1.561(9)

loop_
_geom_torsion_atom_site_label_1
_geom_torsion_atom_site_label_2
_geom_torsion_atom_site_label_3
_geom_torsion_atom_site_label_4
_geom_torsion
C6 C1 C2 C3 0.06(18)
C13 C1 C2 C3 -178.26(12)
C1 C2 C3 C4 -0.6(2)
C2 C3 C4 C5 0.5(2)
C3 C4 C5 C6 0.23(19)
C4 C5 C6 C1 -0.79(17)
C4 C5 C6 C7 178.68(11)
C2 C1 C6 C5 0.66(17)
C13 C1 C6 C5 179.25(10)
C2 C1 C6 C7 -178.92(11)
C13 C1 C6 C7 -0.33(12)
C5 C6 C7 C8 -1.9(2)
C1 C6 C7 C8 177.63(12)
C5 C6 C7 C12 179.60(11)
C1 C6 C7 C12 -0.89(12)
C12 C7 C8 C9 -0.06(18)
C6 C7 C8 C9 -178.44(12)
C7 C8 C9 C10 -0.9(2)
C8 C9 C10 C11 0.6(2)
C9 C10 C11 C12 0.8(2)
C10 C11 C12 C7 -1.78(18)
C10 C11 C12 C13 176.34(11)
C8 C7 C12 C11 1.45(17)
C6 C7 C12 C11 -179.83(10)
C8 C7 C12 C13 -176.96(10)
C6 C7 C12 C13 1.75(12)
C11 C12 C13 O13 -60.05(15)
C7 C12 C13 O13 118.23(10)
C11 C12 C13 C14 59.21(15)
C7 C12 C13 C14 -122.50(10)
C11 C12 C13 C1 179.87(11)
C7 C12 C13 C1 -1.84(11)
C2 C1 C13 O13 60.47(15)
C6 C1 C13 O13 -118.00(10)
C2 C1 C13 C14 -60.74(16)
C6 C1 C13 C14 120.79(11)
C2 C1 C13 C12 179.75(12)
C6 C1 C13 C12 1.28(11)
O13 C13 C14 C15 56(3)
C12 C13 C14 C15 -66(3)
C1 C13 C14 C15 -179(100)
C13 C14 C15 C16 102(6)
C14 C15 C16 O16 0(5)
C14 C15 C16 C17 125(5)
C14 C15 C16 C28 -121(5)
O16 C16 C17 C18 61.91(16)
C15 C16 C17 C18 -60.13(16)
C28 C16 C17 C18 -179.48(12)
O16 C16 C17 C22 -118.10(11)
C15 C16 C17 C22 119.86(11)
C28 C16 C17 C22 0.50(12)
C22 C17 C18 C19 -0.07(19)
C16 C17 C18 C19 179.92(12)
C17 C18 C19 C20 -0.3(2)
C18 C19 C20 C21 0.4(3)
C19 C20 C21 C22 0.0(2)
C20 C21 C22 C17 -0.4(2)
C20 C21 C22 C23 -179.95(14)
C18 C17 C22 C21 0.42(19)
C16 C17 C22 C21 -179.57(11)
C18 C17 C22 C23 -179.92(11)
C16 C17 C22 C23 0.09(13)
C21 C22 C23 C28 178.89(13)
C17 C22 C23 C28 -0.72(14)
C21 C22 C23 C24 -1.9(2)
C17 C22 C23 C24 178.50(13)
C28 C23 C24 C25 0.20(19)
C22 C23 C24 C25 -178.95(13)
C23 C24 C25 C26 -1.2(2)
C24 C25 C26 C27 0.8(2)
C25 C26 C27 C28 0.5(2)
C26 C27 C28 C23 -1.47(19)
C26 C27 C28 C16 177.79(12)
C24 C23 C28 C27 1.12(18)
C22 C23 C28 C27 -179.55(11)
C24 C23 C28 C16 -178.26(11)
C22 C23 C28 C16 1.07(13)
O16 C16 C28 C27 -59.85(15)
C15 C16 C28 C27 60.13(16)
C17 C16 C28 C27 179.71(12)
O16 C16 C28 C23 119.47(10)
C15 C16 C28 C23 -120.55(11)
C17 C16 C28 C23 -0.96(12)
O1 C30 C31 C33 67.1(2)
C29 C30 C31 C33 -52.2(4)
O1 C30 C31 C32 -58.8(3)
C29 C30 C31 C32 -178.1(3)
O1A C35 C36 C37 -169.0(6)
C34 C35 C36 C37 -53.8(9)
O1A C35 C36 C38 71.6(10)
C34 C35 C36 C38 -173.2(12)
O2 C40 C41 C42 -173.2(10)
C39 C40 C41 C42 60.0(15)
O2 C40 C41 C43 -51.0(14)
C39 C40 C41 C43 -177.8(11)
O2A C45 C46 C47 -178.6(7)
C44 C45 C46 C47 -52.8(7)
O2A C45 C46 C48 60.8(10)
C44 C45 C46 C48 -173.4(9)
O2B C50 C51 C53 64.1(15)
C49 C50 C51 C53 -53.5(16)
O2B C50 C51 C52 -62.8(14)
C49 C50 C51 C52 179.6(11)
